data_1516560
loop_
_publ_author_name
'Braunschweig, Holger'
'Kramer, Thomas'
'Radacki, Krzysztof'
'Shang, Rong'
'Siedler, Eva'
'Werner, Christine'

_publ_section_title
;
 Isolation of the key intermediates of base-promoted borylene--carbonyl
 coupling reactions
;
_journal_issue 6
_journal_name_full 'Chemical Science'
_journal_page_first 2271
_journal_paper_doi 10.1039/c4sc00183d
_journal_volume 5
_journal_year 2014
_chemical_formula_moiety '4( C16 H22 B Mn N2 O2),4( C3 H3)'
_chemical_formula_sum 'C76 H100 B4 Mn4 N8 O8'
_chemical_formula_weight 1516.64
_chemical_name_common
;

?

;
_chemical_name_systematic
; 

?

;
_space_group_IT_number 14
_symmetry_cell_setting monoclinic
_symmetry_space_group_name_Hall '-P 2ybc'
_symmetry_space_group_name_H-M 'P 1 21/c 1'
_atom_sites_solution_hydrogens geom
_atom_sites_solution_primary direct
_atom_sites_solution_secondary difmap
_audit_creation_method SHELXL-97
_cell_angle_alpha 90.00
_cell_angle_beta 113.8480(10)
_cell_angle_gamma 90.00
_cell_formula_units_Z 1
_cell_length_a 15.2676(7)
_cell_length_b 8.5852(4)
_cell_length_c 15.8554(7)
_cell_measurement_reflns_used 9792
_cell_measurement_temperature 100(2)
_cell_measurement_theta_max 26.76
_cell_measurement_theta_min 2.59
_cell_volume 1900.81(15)
_computing_cell_refinement 'Saint+ ver. 7.68A (Bruker AXS)'
_computing_data_collection 'APEX2 ver. 2010.3 (Bruker AXS)'
_computing_data_reduction 'Saint+ ver. 7.68A (Bruker AXS)'
_computing_molecular_graphics 'XP ver. 5.1 (Bruker AXS, 1998)'
_computing_publication_material 'SHELXL-97 (Sheldrick, 2008)'
_computing_structure_refinement 'SHELXL-97 (Sheldrick, 1997)'
_computing_structure_solution 'SHELXS-97 (Sheldrick, 1990)'
_diffrn_ambient_temperature 100(2)
_diffrn_detector_area_resol_mean 8.333
_diffrn_measured_fraction_theta_full 1.000
_diffrn_measured_fraction_theta_max 1.000
_diffrn_measurement_device_type 'Bruker X8-APEX II'
_diffrn_measurement_method '\f and \w scans'
_diffrn_radiation_monochromator 'multi-layer mirror'
_diffrn_radiation_source 'rotating anode'
_diffrn_radiation_type MoK\a
_diffrn_radiation_wavelength 0.71073
_diffrn_reflns_av_R_equivalents 0.0274
_diffrn_reflns_av_sigmaI/netI 0.0098
_diffrn_reflns_limit_h_max 19
_diffrn_reflns_limit_h_min -19
_diffrn_reflns_limit_k_max 10
_diffrn_reflns_limit_k_min -10
_diffrn_reflns_limit_l_max 19
_diffrn_reflns_limit_l_min -19
_diffrn_reflns_number 69742
_diffrn_reflns_theta_full 26.00
_diffrn_reflns_theta_max 26.37
_diffrn_reflns_theta_min 1.46
_exptl_absorpt_coefficient_mu 0.708
_exptl_absorpt_correction_T_max 0.7454
_exptl_absorpt_correction_T_min 0.6624
_exptl_absorpt_correction_type multi-scan
_exptl_absorpt_process_details 'Sadabs 2008/1 (Bruker 2008)'
_exptl_crystal_colour yellow
_exptl_crystal_density_diffrn 1.325
_exptl_crystal_density_method 'not measured'
_exptl_crystal_description block
_exptl_crystal_F_000 796
_exptl_crystal_size_max 0.22
_exptl_crystal_size_mid 0.20
_exptl_crystal_size_min 0.18
_refine_diff_density_max 0.388
_refine_diff_density_min -0.271
_refine_diff_density_rms 0.049
_refine_ls_extinction_method none
_refine_ls_goodness_of_fit_ref 1.040
_refine_ls_hydrogen_treatment constr
_refine_ls_matrix_type full
_refine_ls_number_parameters 288
_refine_ls_number_reflns 3888
_refine_ls_number_restraints 240
_refine_ls_restrained_S_all 1.016
_refine_ls_R_factor_all 0.0302
_refine_ls_R_factor_gt 0.0279
_refine_ls_shift/su_max 0.001
_refine_ls_shift/su_mean 0.000
_refine_ls_structure_factor_coef Fsqd
_refine_ls_weighting_details
;
calc w=1/[\s^2^(Fo^2^)+(0.0321P)^2^+1.5999P] where
P=(Fo^2^+2Fc^2^)/3
;
_refine_ls_weighting_scheme calc
_refine_ls_wR_factor_gt 0.0700
_refine_ls_wR_factor_ref 0.0718
_reflns_number_gt 3635
_reflns_number_total 3888
_reflns_threshold_expression >2sigma(I)
_cod_data_source_file c4sc00183d1.cif
_cod_data_source_block 6a
_cod_depositor_comments
;
The following automatic conversions were performed:

'_symmetry_cell_setting' value 'Monoclinic' changed to 'monoclinic'
according to
/usr/data/users/saulius/crontab/automatic-downloads/current/RSC/lib/dictionaries/cif_core.dic
dictionary named 'cif_core.dic' version 2.4.2 from 2011-04-26.

Automatic conversion script
Id: cif_fix_values 2281 2013-09-26 08:29:07Z andrius 
;
_cod_original_sg_symbol_H-M P2(1)/c
_cod_database_code 1516560

loop_
_symmetry_equiv_pos_as_xyz
'x, y, z'
'-x, y+1/2, -z+1/2'
'-x, -y, -z'
'x, -y-1/2, z-1/2'

loop_
_atom_site_label
_atom_site_type_symbol
_atom_site_fract_x
_atom_site_fract_y
_atom_site_fract_z
_atom_site_U_iso_or_equiv
_atom_site_adp_type
_atom_site_occupancy
_atom_site_symmetry_multiplicity
_atom_site_calc_flag
_atom_site_refinement_flags
_atom_site_disorder_assembly
_atom_site_disorder_group
Mn1 Mn 0.105954(14) 0.26009(2) 0.974505(14) 0.01244(7) Uani 1 1 d . . .
B1 B 0.22297(11) 0.13795(18) 0.99615(10) 0.0137(3) Uani 1 1 d . . .
O1 O 0.25314(7) 0.49396(12) 1.06434(7) 0.0214(2) Uani 1 1 d . . .
C1 C 0.19405(10) 0.40135(16) 1.02610(9) 0.0150(3) Uani 1 1 d . . .
C2 C 0.12081(10) 0.20823(17) 1.08612(10) 0.0172(3) Uani 1 1 d . . .
O2 O 0.13212(8) 0.17853(14) 1.16171(7) 0.0270(3) Uani 1 1 d . . .
C11 C 0.04182(11) 0.2904(2) 0.82621(10) 0.0298(4) Uani 1 1 d . . .
H11 H 0.0779 0.3069 0.7902 0.036 Uiso 1 1 calc R . .
C12 C 0.00713(11) 0.40769(19) 0.86808(11) 0.0256(3) Uani 1 1 d . . .
H12 H 0.0160 0.5167 0.8649 0.031 Uiso 1 1 calc R . .
C13 C -0.04209(10) 0.33545(18) 0.91464(10) 0.0200(3) Uani 1 1 d . . .
H13 H -0.0730 0.3865 0.9482 0.024 Uiso 1 1 calc R . .
C14 C -0.03788(10) 0.17269(17) 0.90305(10) 0.0197(3) Uani 1 1 d . . .
H14 H -0.0648 0.0953 0.9283 0.024 Uiso 1 1 calc R . .
C15 C 0.01291(10) 0.14513(19) 0.84789(10) 0.0239(3) Uani 1 1 d . . .
H15 H 0.0256 0.0461 0.8285 0.029 Uiso 1 1 calc R . .
C21 C 0.22985(9) 0.05378(16) 0.90880(9) 0.0138(3) Uani 1 1 d . . .
N22 N 0.19937(8) -0.08988(14) 0.87520(8) 0.0164(2) Uani 1 1 d . . .
C23 C 0.21739(10) -0.11748(18) 0.79764(10) 0.0212(3) Uani 1 1 d . . .
H23 H 0.2027 -0.2098 0.7615 0.025 Uiso 1 1 calc R . .
C24 C 0.25945(10) 0.01065(19) 0.78330(10) 0.0215(3) Uani 1 1 d . . .
H24 H 0.2801 0.0267 0.7349 0.026 Uiso 1 1 calc R . .
N25 N 0.26715(8) 0.11525(14) 0.85241(8) 0.0160(2) Uani 1 1 d . . .
C26 C 0.15346(12) -0.20017(18) 0.91444(11) 0.0258(3) Uani 1 1 d . . .
H26A H 0.1009 -0.2527 0.8646 0.039 Uiso 1 1 calc R . .
H26B H 0.1282 -0.1443 0.9537 0.039 Uiso 1 1 calc R . .
H26C H 0.2005 -0.2776 0.9514 0.039 Uiso 1 1 calc R . .
C27 C 0.30854(11) 0.27103(18) 0.86223(11) 0.0225(3) Uani 1 1 d . . .
H27A H 0.2918 0.3168 0.8011 0.034 Uiso 1 1 calc R . .
H27B H 0.3784 0.2642 0.8944 0.034 Uiso 1 1 calc R . .
H27C H 0.2833 0.3366 0.8978 0.034 Uiso 1 1 calc R . .
C31 C 0.32286(10) 0.12631(17) 1.08385(9) 0.0174(3) Uani 1 1 d . . .
H31A H 0.3695 0.1932 1.0721 0.021 Uiso 1 1 calc R . .
H31B H 0.3138 0.1713 1.1373 0.021 Uiso 1 1 calc R . .
C32 C 0.36819(10) -0.03547(17) 1.11207(10) 0.0194(3) Uani 1 1 d . . .
H32 H 0.3585 -0.0944 1.0546 0.023 Uiso 1 1 calc R . .
C33 C 0.47598(11) -0.0238(2) 1.17014(12) 0.0306(4) Uani 1 1 d . . .
H33A H 0.5021 -0.1282 1.1904 0.046 Uiso 1 1 calc R . .
H33B H 0.4875 0.0418 1.2242 0.046 Uiso 1 1 calc R . .
H33C H 0.5074 0.0223 1.1330 0.046 Uiso 1 1 calc R . .
C34 C 0.31916(12) -0.12532(19) 1.16356(11) 0.0261(3) Uani 1 1 d . . .
H34A H 0.2503 -0.1316 1.1253 0.039 Uiso 1 1 calc R . .
H34B H 0.3297 -0.0716 1.2214 0.039 Uiso 1 1 calc R . .
H34C H 0.3460 -0.2307 1.1771 0.039 Uiso 1 1 calc R . .
C1_1 C 0.4514(4) 0.5463(7) 1.0514(4) 0.0169(10) Uani 0.304(2) 1 d PGU A -1
H1_1 H 0.4106 0.5912 1.0881 0.020 Uiso 0.304(2) 1 d PG A -1
C2_1 C 0.5116(4) 0.4176(7) 1.0861(4) 0.0188(10) Uani 0.304(2) 1 d PGU A -1
H2_1 H 0.5173 0.3632 1.1496 0.023 Uiso 0.304(2) 1 d PG A -1
C3_1 C 0.5645(4) 0.3594(6) 1.0386(5) 0.0193(10) Uani 0.304(2) 1 d PGU A -1
H3_1 H 0.6110 0.2601 1.0654 0.023 Uiso 0.304(2) 1 d PG A -1
C4_1 C 0.5571(4) 0.4299(6) 0.9564(5) 0.0169(10) Uani 0.304(2) 1 d PGU A -1
H4_1 H 0.5979 0.3850 0.9198 0.020 Uiso 0.304(2) 1 d PG A -1
C5_1 C 0.4969(5) 0.5585(6) 0.9217(4) 0.0152(10) Uani 0.304(2) 1 d PGU A -1
H5_1 H 0.4912 0.6129 0.8583 0.018 Uiso 0.304(2) 1 d PG A -1
C6_1 C 0.4440(4) 0.6167(6) 0.9692(4) 0.0154(10) Uani 0.304(2) 1 d PGU A -1
H6_1 H 0.3976 0.7160 0.9424 0.018 Uiso 0.304(2) 1 d PG A -1
C1_2 C 0.4234(7) 0.6040(10) 1.0015(7) 0.0189(12) Uani 0.196(2) 1 d PGU A -2
H1_2 H 0.3670 0.6759 1.0052 0.023 Uiso 0.196(2) 1 d PG A -2
C2_2 C 0.4665(7) 0.4897(11) 1.0685(7) 0.0172(11) Uani 0.196(2) 1 d PGU A -2
H2_2 H 0.4433 0.4735 1.1239 0.021 Uiso 0.196(2) 1 d PG A -2
C3_2 C 0.5395(7) 0.3963(10) 1.0638(7) 0.0147(12) Uani 0.196(2) 1 d PGU A -2
H3_2 H 0.5727 0.3082 1.1155 0.018 Uiso 0.196(2) 1 d PG A -2
C4_2 C 0.5695(7) 0.4173(9) 0.9919(7) 0.0152(11) Uani 0.196(2) 1 d PGU A -2
H4_2 H 0.6258 0.3453 0.9882 0.018 Uiso 0.196(2) 1 d PG A -2
C5_2 C 0.5264(8) 0.5316(10) 0.9249(7) 0.0162(12) Uani 0.196(2) 1 d PGU A -2
H5_2 H 0.5495 0.5478 0.8695 0.019 Uiso 0.196(2) 1 d PG A -2
C6_2 C 0.4533(7) 0.6249(9) 0.9297(7) 0.0182(12) Uani 0.196(2) 1 d PGU A -2
H6_2 H 0.4201 0.7131 0.8779 0.022 Uiso 0.196(2) 1 d PG A -2

loop_
_atom_site_aniso_label
_atom_site_aniso_U_11
_atom_site_aniso_U_22
_atom_site_aniso_U_33
_atom_site_aniso_U_23
_atom_site_aniso_U_13
_atom_site_aniso_U_12
Mn1 0.01277(11) 0.01370(11) 0.01064(11) -0.00071(7) 0.00451(8) -0.00085(7)
B1 0.0162(7) 0.0129(7) 0.0127(7) 0.0007(6) 0.0066(6) -0.0021(6)
O1 0.0201(5) 0.0178(5) 0.0250(5) -0.0022(4) 0.0078(4) -0.0047(4)
C1 0.0167(6) 0.0153(6) 0.0142(6) 0.0024(5) 0.0075(5) 0.0033(5)
C2 0.0160(6) 0.0176(7) 0.0189(7) -0.0041(6) 0.0080(5) -0.0051(5)
O2 0.0354(6) 0.0325(6) 0.0153(5) -0.0019(5) 0.0125(5) -0.0106(5)
C11 0.0154(7) 0.0609(12) 0.0108(7) 0.0058(7) 0.0030(6) -0.0011(7)
C12 0.0205(7) 0.0218(7) 0.0229(8) 0.0082(6) -0.0031(6) -0.0031(6)
C13 0.0140(6) 0.0221(7) 0.0198(7) -0.0029(6) 0.0027(6) 0.0037(6)
C14 0.0140(6) 0.0201(7) 0.0205(7) 0.0002(6) 0.0025(6) -0.0029(5)
C15 0.0171(7) 0.0298(8) 0.0173(7) -0.0087(6) -0.0007(6) 0.0048(6)
C21 0.0109(6) 0.0158(6) 0.0126(6) 0.0010(5) 0.0025(5) 0.0014(5)
N22 0.0172(6) 0.0153(6) 0.0140(5) -0.0011(5) 0.0037(5) 0.0004(5)
C23 0.0208(7) 0.0240(7) 0.0143(7) -0.0057(6) 0.0025(6) 0.0053(6)
C24 0.0181(7) 0.0328(8) 0.0129(6) -0.0038(6) 0.0054(5) 0.0039(6)
N25 0.0140(5) 0.0215(6) 0.0123(5) -0.0005(5) 0.0052(4) -0.0008(5)
C26 0.0314(8) 0.0182(7) 0.0229(8) 0.0010(6) 0.0058(7) -0.0077(6)
C27 0.0217(7) 0.0269(8) 0.0190(7) 0.0012(6) 0.0082(6) -0.0087(6)
C31 0.0170(7) 0.0187(7) 0.0146(6) -0.0015(5) 0.0045(5) -0.0004(5)
C32 0.0189(7) 0.0206(7) 0.0160(7) -0.0004(6) 0.0045(6) 0.0030(6)
C33 0.0192(8) 0.0364(9) 0.0311(9) 0.0067(7) 0.0050(7) 0.0058(7)
C34 0.0276(8) 0.0228(8) 0.0255(8) 0.0037(6) 0.0084(7) -0.0008(6)
C1_1 0.0162(12) 0.0171(13) 0.0175(12) -0.0009(9) 0.0069(8) 0.0002(8)
C2_1 0.0198(12) 0.0181(12) 0.0182(12) -0.0007(9) 0.0073(8) -0.0010(9)
C3_1 0.0189(12) 0.0185(12) 0.0189(12) -0.0004(9) 0.0060(8) 0.0013(9)
C4_1 0.0166(12) 0.0171(12) 0.0166(13) 0.0002(9) 0.0062(8) -0.0010(8)
C5_1 0.0162(12) 0.0143(12) 0.0145(12) 0.0006(8) 0.0056(8) -0.0011(9)
C6_1 0.0153(12) 0.0141(12) 0.0153(12) -0.0005(9) 0.0046(8) 0.0025(9)
C1_2 0.0185(14) 0.0186(14) 0.0198(14) -0.0002(9) 0.0078(9) 0.0001(9)
C2_2 0.0170(14) 0.0176(14) 0.0172(13) 0.0001(9) 0.0071(9) -0.0005(9)
C3_2 0.0146(14) 0.0143(14) 0.0148(14) 0.0018(9) 0.0055(9) -0.0005(9)
C4_2 0.0149(13) 0.0148(14) 0.0161(14) -0.0002(9) 0.0066(9) 0.0004(9)
C5_2 0.0156(14) 0.0165(14) 0.0165(13) -0.0003(9) 0.0064(9) 0.0000(9)
C6_2 0.0179(14) 0.0179(14) 0.0182(14) 0.0012(9) 0.0066(9) -0.0005(9)

loop_
_atom_type_symbol
_atom_type_description
_atom_type_scat_dispersion_real
_atom_type_scat_dispersion_imag
_atom_type_scat_source
C C 0.0033 0.0016 'International Tables Vol C Tables 4.2.6.8 and 6.1.1.4'
H H 0.0000 0.0000 'International Tables Vol C Tables 4.2.6.8 and 6.1.1.4'
B B 0.0013 0.0007 'International Tables Vol C Tables 4.2.6.8 and 6.1.1.4'
N N 0.0061 0.0033 'International Tables Vol C Tables 4.2.6.8 and 6.1.1.4'
O O 0.0106 0.0060 'International Tables Vol C Tables 4.2.6.8 and 6.1.1.4'
Mn Mn 0.3368 0.7283 'International Tables Vol C Tables 4.2.6.8 and 6.1.1.4'

loop_
_geom_angle_atom_site_label_1
_geom_angle_atom_site_label_2
_geom_angle_atom_site_label_3
_geom_angle
C2 Mn1 C1 86.71(6)
C2 Mn1 B1 87.19(6)
C1 Mn1 B1 79.44(6)
C2 Mn1 C14 97.52(6)
C1 Mn1 C14 155.99(6)
B1 Mn1 C14 124.24(6)
C2 Mn1 C12 134.71(7)
C1 Mn1 C12 96.93(6)
B1 Mn1 C12 137.96(6)
C14 Mn1 C12 63.45(6)
C2 Mn1 C11 161.07(6)
C1 Mn1 C11 110.42(7)
B1 Mn1 C11 103.43(6)
C14 Mn1 C11 63.55(6)
C12 Mn1 C11 38.33(7)
C2 Mn1 C13 101.82(6)
C1 Mn1 C13 117.81(6)
B1 Mn1 C13 160.63(6)
C14 Mn1 C13 38.17(6)
C12 Mn1 C13 37.58(6)
C11 Mn1 C13 63.57(6)
C2 Mn1 C15 126.06(7)
C1 Mn1 C15 147.07(6)
B1 Mn1 C15 97.28(6)
C14 Mn1 C15 37.83(6)
C12 Mn1 C15 63.61(6)
C11 Mn1 C15 37.97(7)
C13 Mn1 C15 63.52(6)
C31 B1 C21 110.53(11)
C31 B1 Mn1 131.39(10)
C21 B1 Mn1 117.34(10)
O1 C1 Mn1 177.04(12)
O2 C2 Mn1 177.68(13)
C15 C11 C12 107.46(13)
C15 C11 Mn1 71.21(9)
C12 C11 Mn1 70.63(9)
C15 C11 H11 126.3
C12 C11 H11 126.3
Mn1 C11 H11 123.5
C13 C12 C11 108.36(14)
C13 C12 Mn1 71.42(8)
C11 C12 Mn1 71.04(9)
C13 C12 H12 125.8
C11 C12 H12 125.8
Mn1 C12 H12 123.4
C12 C13 C14 107.95(14)
C12 C13 Mn1 71.00(8)
C14 C13 Mn1 70.59(8)
C12 C13 H13 126.0
C14 C13 H13 126.0
Mn1 C13 H13 124.0
C15 C14 C13 108.25(14)
C15 C14 Mn1 71.61(8)
C13 C14 Mn1 71.24(8)
C15 C14 H14 125.9
C13 C14 H14 125.9
Mn1 C14 H14 122.9
C14 C15 C11 107.97(14)
C14 C15 Mn1 70.55(8)
C11 C15 Mn1 70.81(9)
C14 C15 H15 126.0
C11 C15 H15 126.0
Mn1 C15 H15 124.2
N25 C21 N22 105.48(12)
N25 C21 B1 126.15(12)
N22 C21 B1 128.36(12)
C21 N22 C23 110.27(12)
C21 N22 C26 124.99(12)
C23 N22 C26 124.75(13)
C24 C23 N22 106.94(13)
C24 C23 H23 126.5
N22 C23 H23 126.5
C23 C24 N25 106.96(13)
C23 C24 H24 126.5
N25 C24 H24 126.5
C21 N25 C24 110.35(12)
C21 N25 C27 124.67(12)
C24 N25 C27 124.97(12)
N22 C26 H26A 109.5
N22 C26 H26B 109.5
H26A C26 H26B 109.5
N22 C26 H26C 109.5
H26A C26 H26C 109.5
H26B C26 H26C 109.5
N25 C27 H27A 109.5
N25 C27 H27B 109.5
H27A C27 H27B 109.5
N25 C27 H27C 109.5
H27A C27 H27C 109.5
H27B C27 H27C 109.5
C32 C31 B1 117.98(12)
C32 C31 H31A 107.8
B1 C31 H31A 107.8
C32 C31 H31B 107.8
B1 C31 H31B 107.8
H31A C31 H31B 107.1
C34 C32 C33 110.67(13)
C34 C32 C31 110.69(12)
C33 C32 C31 111.39(13)
C34 C32 H32 108.0
C33 C32 H32 108.0
C31 C32 H32 108.0
C32 C33 H33A 109.5
C32 C33 H33B 109.5
H33A C33 H33B 109.5
C32 C33 H33C 109.5
H33A C33 H33C 109.5
H33B C33 H33C 109.5
C32 C34 H34A 109.5
C32 C34 H34B 109.5
H34A C34 H34B 109.5
C32 C34 H34C 109.5
H34A C34 H34C 109.5
H34B C34 H34C 109.5
C2_1 C1_1 C6_1 120.0
C3_1 C2_1 C1_1 120.0
H2_2 C2_1 H3_2 128.7
C4_1 C3_1 C2_1 120.0
H3_2 C3_1 H4_2 131.9
C3_1 C4_1 C5_1 120.0
C4_1 C5_1 C6_1 120.0
C1_1 C6_1 C5_1 120.0
H1_2 C6_1 H6_2 103.4
C2_2 C1_2 C6_2 120.0
C2_2 C1_2 H1_1 55.7
C6_2 C1_2 H1_1 169.0
C2_2 C1_2 H6_1 170.8
C6_2 C1_2 H6_1 54.4
C2_2 C1_2 H1_2 120.0
C6_2 C1_2 H1_2 120.0
C3_2 C2_2 C1_2 120.0
C3_2 C2_2 H1_1 168.5
C1_2 C2_2 H1_1 64.7
C3_2 C2_2 H2_2 120.0
C1_2 C2_2 H2_2 120.0
C2_2 C3_2 C4_2 120.0
C2_2 C3_2 H2_1 66.3
C4_2 C3_2 H2_1 173.4
C2_2 C3_2 H3_2 120.0
C4_2 C3_2 H3_2 120.0
C3_2 C4_2 C5_2 120.0
C3_2 C4_2 H4_1 161.2
C5_2 C4_2 H4_1 74.1
C3_2 C4_2 H4_2 120.0
C5_2 C4_2 H4_2 120.0
C6_2 C5_2 C4_2 120.0
C6_2 C5_2 H5_1 68.3
C4_2 C5_2 H5_1 169.8
C6_2 C5_2 H5_2 120.0
C4_2 C5_2 H5_2 120.0
C5_2 C6_2 C1_2 120.0
C5_2 C6_2 H5_1 49.3
C1_2 C6_2 H5_1 168.0
C5_2 C6_2 H6_1 172.4
C1_2 C6_2 H6_1 58.2
C5_2 C6_2 H6_2 120.0
C1_2 C6_2 H6_2 120.0

loop_
_geom_bond_atom_site_label_1
_geom_bond_atom_site_label_2
_geom_bond_distance
Mn1 C2 1.7484(15)
Mn1 C1 1.7491(14)
Mn1 B1 1.9782(16)
Mn1 C14 2.1580(14)
Mn1 C12 2.1611(15)
Mn1 C11 2.1665(15)
Mn1 C13 2.1665(14)
Mn1 C15 2.1717(15)
B1 C31 1.598(2)
B1 C21 1.603(2)
O1 C1 1.1711(18)
C2 O2 1.1678(18)
C11 C15 1.411(3)
C11 C12 1.421(3)
C11 H11 0.9500
C12 C13 1.394(2)
C12 H12 0.9500
C13 C14 1.414(2)
C13 H13 0.9500
C14 C15 1.404(2)
C14 H14 0.9500
C15 H15 0.9500
C21 N25 1.3469(18)
C21 N22 1.3494(18)
N22 C23 1.3848(18)
N22 C26 1.4586(19)
C23 C24 1.339(2)
C23 H23 0.9500
C24 N25 1.3844(19)
C24 H24 0.9500
N25 C27 1.4603(19)
C26 H26A 0.9800
C26 H26B 0.9800
C26 H26C 0.9800
C27 H27A 0.9800
C27 H27B 0.9800
C27 H27C 0.9800
C31 C32 1.536(2)
C31 H31A 0.9900
C31 H31B 0.9900
C32 C34 1.522(2)
C32 C33 1.530(2)
C32 H32 1.0000
C33 H33A 0.9800
C33 H33B 0.9800
C33 H33C 0.9800
C34 H34A 0.9800
C34 H34B 0.9800
C34 H34C 0.9800
C1_1 H1_1 1.0800
C2_1 H2_1 1.0800
C3_1 H3_1 1.0800
C4_1 H4_1 1.0800
C5_1 H5_1 1.0800
C6_1 H6_1 1.0800
C1_2 H1_2 1.0800
C2_2 H2_2 1.0800
C3_2 H3_2 1.0800
C4_2 H4_2 1.0800
C5_2 H5_2 1.0800
C6_2 H6_2 1.0800

loop_
_geom_torsion_atom_site_label_1
_geom_torsion_atom_site_label_2
_geom_torsion_atom_site_label_3
_geom_torsion_atom_site_label_4
_geom_torsion
C2 Mn1 B1 C31 -42.58(14)
C1 Mn1 B1 C31 44.60(13)
C14 Mn1 B1 C31 -139.76(12)
C12 Mn1 B1 C31 133.25(13)
C11 Mn1 B1 C31 153.28(13)
C13 Mn1 B1 C31 -161.18(15)
C15 Mn1 B1 C31 -168.58(13)
C2 Mn1 B1 C21 148.35(11)
C1 Mn1 B1 C21 -124.47(11)
C14 Mn1 B1 C21 51.17(13)
C12 Mn1 B1 C21 -35.82(15)
C11 Mn1 B1 C21 -15.79(12)
C13 Mn1 B1 C21 29.7(2)
C15 Mn1 B1 C21 22.35(11)
C2 Mn1 C11 C15 -38.1(3)
C1 Mn1 C11 C15 168.16(9)
B1 Mn1 C11 C15 84.60(10)
C14 Mn1 C11 C15 -37.22(9)
C12 Mn1 C11 C15 -117.10(13)
C13 Mn1 C11 C15 -80.07(9)
C2 Mn1 C11 C12 79.0(2)
C1 Mn1 C11 C12 -74.74(10)
B1 Mn1 C11 C12 -158.30(9)
C14 Mn1 C11 C12 79.87(10)
C13 Mn1 C11 C12 37.03(9)
C15 Mn1 C11 C12 117.10(13)
C15 C11 C12 C13 0.04(16)
Mn1 C11 C12 C13 -62.03(10)
C15 C11 C12 Mn1 62.07(10)
C2 Mn1 C12 C13 -35.55(13)
C1 Mn1 C12 C13 -127.79(9)
B1 Mn1 C12 C13 150.31(10)
C14 Mn1 C12 C13 37.66(9)
C11 Mn1 C12 C13 117.83(13)
C15 Mn1 C12 C13 80.13(10)
C2 Mn1 C12 C11 -153.38(10)
C1 Mn1 C12 C11 114.38(10)
B1 Mn1 C12 C11 32.49(14)
C14 Mn1 C12 C11 -80.17(10)
C13 Mn1 C12 C11 -117.83(13)
C15 Mn1 C12 C11 -37.70(9)
C11 C12 C13 C14 0.54(16)
Mn1 C12 C13 C14 -61.25(10)
C11 C12 C13 Mn1 61.79(10)
C2 Mn1 C13 C12 155.03(10)
C1 Mn1 C13 C12 62.49(11)
B1 Mn1 C13 C12 -88.6(2)
C14 Mn1 C13 C12 -117.83(13)
C11 Mn1 C13 C12 -37.77(10)
C15 Mn1 C13 C12 -80.39(10)
C2 Mn1 C13 C14 -87.14(10)
C1 Mn1 C13 C14 -179.67(9)
B1 Mn1 C13 C14 29.2(2)
C12 Mn1 C13 C14 117.83(13)
C11 Mn1 C13 C14 80.06(10)
C15 Mn1 C13 C14 37.44(9)
C12 C13 C14 C15 -0.92(16)
Mn1 C13 C14 C15 -62.43(10)
C12 C13 C14 Mn1 61.51(10)
C2 Mn1 C14 C15 -142.94(10)
C1 Mn1 C14 C15 118.19(15)
B1 Mn1 C14 C15 -51.22(11)
C12 Mn1 C14 C15 80.40(10)
C11 Mn1 C14 C15 37.36(10)
C13 Mn1 C14 C15 117.48(13)
C2 Mn1 C14 C13 99.58(10)
C1 Mn1 C14 C13 0.71(19)
B1 Mn1 C14 C13 -168.70(9)
C12 Mn1 C14 C13 -37.08(9)
C11 Mn1 C14 C13 -80.12(10)
C15 Mn1 C14 C13 -117.48(13)
C13 C14 C15 C11 0.94(16)
Mn1 C14 C15 C11 -61.25(10)
C13 C14 C15 Mn1 62.19(10)
C12 C11 C15 C14 -0.61(16)
Mn1 C11 C15 C14 61.08(10)
C12 C11 C15 Mn1 -61.69(10)
C2 Mn1 C15 C14 47.65(12)
C1 Mn1 C15 C14 -138.72(11)
B1 Mn1 C15 C14 139.49(9)
C12 Mn1 C15 C14 -79.94(10)
C11 Mn1 C15 C14 -118.00(13)
C13 Mn1 C15 C14 -37.78(9)
C2 Mn1 C15 C11 165.65(10)
C1 Mn1 C15 C11 -20.72(16)
B1 Mn1 C15 C11 -102.52(10)
C14 Mn1 C15 C11 118.00(13)
C12 Mn1 C15 C11 38.05(9)
C13 Mn1 C15 C11 80.22(10)
C31 B1 C21 N25 -81.20(16)
Mn1 B1 C21 N25 90.07(15)
C31 B1 C21 N22 99.73(16)
Mn1 B1 C21 N22 -89.00(15)
N25 C21 N22 C23 -0.24(15)
B1 C21 N22 C23 178.98(13)
N25 C21 N22 C26 -179.89(13)
B1 C21 N22 C26 -0.7(2)
C21 N22 C23 C24 -0.01(16)
C26 N22 C23 C24 179.65(13)
N22 C23 C24 N25 0.24(16)
N22 C21 N25 C24 0.39(15)
B1 C21 N25 C24 -178.85(12)
N22 C21 N25 C27 179.59(12)
B1 C21 N25 C27 0.3(2)
C23 C24 N25 C21 -0.41(16)
C23 C24 N25 C27 -179.60(13)
C21 B1 C31 C32 -52.81(16)
Mn1 B1 C31 C32 137.55(12)
B1 C31 C32 C34 -78.08(16)
B1 C31 C32 C33 158.34(13)
C6_1 C1_1 C2_1 C3_1 0.0
C1_1 C2_1 C3_1 C4_1 0.0
C2_1 C3_1 C4_1 C5_1 0.0
C3_1 C4_1 C5_1 C6_1 0.0
C2_1 C1_1 C6_1 C5_1 0.0
C4_1 C5_1 C6_1 C1_1 0.0
C6_2 C1_2 C2_2 C3_2 0.0
C1_2 C2_2 C3_2 C4_2 0.0
C2_2 C3_2 C4_2 C5_2 0.0
C3_2 C4_2 C5_2 C6_2 0.0
C4_2 C5_2 C6_2 C1_2 0.0
C2_2 C1_2 C6_2 C5_2 0.0
